data_1000134
loop_
_publ_author_name
'Hansen, T'
'Le Bail, A'
'Laligant, Y'

_publ_section_title
;
Synthesis and structure approach of barium-oxomercurato(II)-
oxoruthenate(VI) Ba Hg Ru O5
;
_journal_coden_ASTM JSSCBI
_journal_name_full 'Journal of Solid State Chemistry'
_journal_page_first 223
_journal_page_last 230
_journal_paper_doi 10.1006/jssc.1995.1402
_journal_volume 120
_journal_year 1995
_chemical_formula_structural 'Ba (Hg Ru O5)'
_chemical_formula_sum 'Ba Hg O5 Ru'
_chemical_name_systematic 'Barium pentoxomercuroruthenate(VI)'
_space_group_IT_number 176
_symmetry_cell_setting hexagonal
_symmetry_Int_Tables_number 176
_symmetry_space_group_name_Hall '-P 6c'
_symmetry_space_group_name_H-M 'P 63/m'
_cell_angle_alpha 90
_cell_angle_beta 90
_cell_angle_gamma 120
_cell_formula_units_Z 6
_cell_length_a 10.1760(1)
_cell_length_b 10.1760(1)
_cell_length_c 8.4121(1)
_cell_volume 754.4
_refine_ls_R_factor_all 0.04
_cod_database_code 1000134

loop_
_symmetry_equiv_pos_as_xyz
x,y,z
-y,x-y,z
y-x,-x,z
-x,-y,1/2+z
y,y-x,1/2+z
x-y,x,1/2+z
-x,-y,-z
y,y-x,-z
x-y,x,-z
x,y,1/2-z
-y,x-y,1/2-z
y-x,-x,1/2-z

loop_
_atom_site_label
_atom_site_type_symbol
_atom_site_symmetry_multiplicity
_atom_site_Wyckoff_symbol
_atom_site_fract_x
_atom_site_fract_y
_atom_site_fract_z
_atom_site_occupancy
_atom_site_attached_hydrogens
_atom_site_calc_flag
Ba1 Ba2+ 2 b 0. 0. 0. 1. 0 d
Ba2 Ba2+ 4 f 0.3333 0.6667 0.0165(2) 1. 0 d
Hg1 Hg2+ 6 h -0.0120(1) 0.3216(2) 0.25 1. 0 d
Ru1 Ru6+ 6 h 0.0124(2) 0.6694(4) 0.25 1. 0 d
O1 O2- 6 h 0.229(3) 0.122(2) 0.25 1. 0 d
O2 O2- 6 h 0.492(2) 0.313(3) 0.25 1. 0 d
O3 O2- 6 h 0.449(2) 0.569(2) 0.25 1. 0 d
O4 O2- 12 i 0.242(1) 0.356(2) 0.407(1) 1. 0 d

loop_
_atom_type_symbol
_atom_type_oxidation_number
Ba2+ 2.000
Hg2+ 2.000
Ru6+ 6.000
O2- -2.000
